data_2003420
loop_
_publ_author_name
'Trnka, T. M.'
'Kerber, R. C.'

_publ_section_title
;
 An Unexpected By-Product in the Friedel--Crafts Acrylation of
 Ferrocene
;
_journal_issue 5
_journal_name_full 'Acta Crystallographica Section C'
_journal_page_first 871
_journal_page_last 873
_journal_paper_doi 10.1107/S0108270194012230
_journal_volume 51
_journal_year 1995
_chemical_formula_moiety 'C23 H20 Fe2'
_chemical_formula_sum 'C23 H20 Fe2'
_chemical_formula_weight 408.11
_space_group_IT_number 2
_symmetry_cell_setting triclinic
_symmetry_space_group_name_Hall '-P 1'
_symmetry_space_group_name_H-M 'P -1'
_atom_type_scat_source IntTabIV
_cell_angle_alpha 94.66(3)
_cell_angle_beta 98.25(4)
_cell_angle_gamma 104.17(4)
_cell_formula_units_Z 2
_cell_length_a 7.652(2)
_cell_length_b 9.716(2)
_cell_length_c 11.757(3)
_cell_measurement_reflns_used 25
_cell_measurement_temperature 298
_cell_measurement_theta_max 17
_cell_measurement_theta_min 13
_cell_volume 832.5(4)
_diffrn_measurement_device 'Enraf-Nonius CAD-4'
_diffrn_measurement_method \w/2\q
_diffrn_radiation_type MoK\a
_diffrn_radiation_wavelength 0.71073
_diffrn_reflns_av_R_equivalents 0.015
_diffrn_reflns_limit_h_max 9
_diffrn_reflns_limit_h_min 0
_diffrn_reflns_limit_k_max 11
_diffrn_reflns_limit_k_min -11
_diffrn_reflns_limit_l_max 13
_diffrn_reflns_limit_l_min -13
_diffrn_reflns_number 3078
_diffrn_reflns_theta_max 25
_diffrn_standards_decay_% 2
_diffrn_standards_interval_time 100
_diffrn_standards_number 3
_exptl_absorpt_coefficient_mu 1.744
_exptl_absorpt_correction_T_max 0.997
_exptl_absorpt_correction_T_min 0.793
_exptl_absorpt_correction_type 'empirical, based on 8 \y scans'
_exptl_crystal_colour red
_exptl_crystal_density_diffrn 1.628
_exptl_crystal_description irregular
_exptl_crystal_size_max 0.2
_exptl_crystal_size_mid 0.2
_exptl_crystal_size_min 0.1
_refine_diff_density_max 0.93(17)
_refine_diff_density_min 0.00(17)
_refine_ls_extinction_method none
_refine_ls_goodness_of_fit_obs 1.082
_refine_ls_hydrogen_treatment 'All H atoms refined isotropically'
_refine_ls_number_parameters 306
_refine_ls_number_reflns 2920
_refine_ls_R_factor_obs 0.038
_refine_ls_shift/esd_max 0.04
_refine_ls_structure_factor_coef F
_refine_ls_weighting_details 'w = 1/[\s(I)^2^ + (0.04F^2^)^2^]^1/2^'
_refine_ls_weighting_scheme calc
_refine_ls_wR_factor_obs 0.048
_reflns_number_observed 2275
_reflns_number_total 2923
_reflns_observed_criterion F~o~>3\s(F~o~)
_cod_data_source_file bk1059.cif
_cod_data_source_block bk1059a
_cod_depositor_comments
;
The following automatic conversions were performed:

'_refine_ls_weighting_scheme' value 'w = 1/[\s(I)^2^ +
(0.04F^2^)^2^]^1/2^' was changed to 'calc'. New tag
'_refine_ls_weighting_details' was created. The value of the new tag
was set to 'w = 1/[\s(I)^2^ + (0.04F^2^)^2^]^1/2^'.

Automatic conversion script
Id: cif_fix_values 3143 2015-03-26 13:38:13Z robertas 
;
_cod_original_cell_volume 832.52(4)
_cod_database_code 2003420

loop_
_symmetry_equiv_pos_as_xyz
x,y,z
-x,-y,-z

loop_
_atom_site_label
_atom_site_fract_x
_atom_site_fract_y
_atom_site_fract_z
_atom_site_B_iso_or_equiv
Fe1 .03706(5) .32999(4) .68219(3) 2.233(8)
Fe2 .60510(5) .84004(4) .78998(3) 2.156(7)
C1 .0842(3) .5224(3) .7839(2) 2.35(5)
C2 -.0198(4) .4074(3) .8347(2) 2.82(6)
C3 -.1831(4) .3420(3) .7567(3) 3.33(6)
C4 -.1831(4) .4136(3) .6575(3) 3.49(7)
C5 -.0197(4) .5235(3) .6731(3) 2.78(6)
C6 .2830(4) .2882(3) .6708(3) 3.06(6)
C7 .1691(4) .1747(3) .7145(3) 3.18(6)
C8 .0105(4) .1192(3) .6306(3) 3.62(7)
C9 .0268(4) .1983(3) .5356(3) 3.72(7)
C10 .1954(4) .3036(3) .5606(3) 3.34(6)
C11 .3490(3) .7188(3) .7536(2) 2.17(5)
C12 .3494(4) .8655(3) .7517(2) 2.47(5)
C13 .4520(4) .9223(3) .6680(2) 2.97(6)
C14 .5131(4) .8117(3) .6148(2) 3.02(6)
C15 .4486(4) .6864(3) .6657(2) 2.76(6)
C16 .6606(4) .7937(3) .9520(2) 2.72(6)
C17 .7109(4) .9444(3) .9513(2) 3.11(6)
C18 .8436(4) .9784(4) .8775(3) 3.61(7)
C19 .8761(4) .8499(4) .8346(3) 3.86(7)
C20 .7672(4) .7367(3) .8813(3) 3.39(6)
C21 .5153(4) .7117(3) 1.0137(2) 3.13(6)
C22 .3367(4) .6243(3) .9437(2) 2.74(6)
C23 .2634(3) .6221(3) .8333(2) 2.20(5)
H2 .017(4) .372(3) .906(2) 3.2(6)
H3 -.265(4) .264(3) .766(2) 3.4(6)
H4 -.263(4) .398(3) .600(3) 4.3(7)
H5 .019(3) .579(3) .625(2) 2.2(5)
H6 .389(3) .346(3) .706(2) 2.7(5)
H7 .196(4) .146(3) .785(2) 3.0(6)
H8 -.079(4) .058(3) .639(2) 3.3(6)
H9 -.057(4) .184(3) .471(3) 4.5(7)
H10 .227(4) .373(3) .514(2) 4.0(7)
H12 .298(3) .914(2) .802(2) 1.9(5)
H13 .471(4) 1.011(3) .652(2) 3.1(6)
H14 .590(4) .821(3) .563(2) 3.8(7)
H15 .470(3) .601(3) .652(2) 2.8(6)
H17 .667(3) 1.008(3) .990(2) 2.4(6)
H18 .904(4) 1.081(3) .860(3) 4.9(8)
H19 .952(4) .841(3) .791(2) 3.8(7)
H20 .768(4) .653(3) .868(2) 3.8(7)
H22 .266(3) .562(3) .992(2) 2.7(6)
H211 .486(4) .780(3) 1.073(2) 3.8(7)
H212 .566(4) .642(3) 1.060(3) 5.6(8)

loop_
_geom_angle_atom_site_label_1
_geom_angle_atom_site_label_2
_geom_angle_atom_site_label_3
_geom_angle
_geom_angle_publ_flag
C1 Fe1 C2 41.00(10) yes
C1 Fe1 C3 68.70(10) yes
C1 Fe1 C4 68.60(10) yes
C1 Fe1 C5 40.80(10) yes
C1 Fe1 C6 108.30(10) yes
C1 Fe1 C7 125.40(10) yes
C1 Fe1 C8 162.10(10) yes
C1 Fe1 C9 156.20(10) yes
C1 Fe1 C10 121.20(10) yes
C2 Fe1 C3 40.70(10) yes
C2 Fe1 C4 68.30(10) yes
C2 Fe1 C5 68.30(10) yes
C2 Fe1 C6 121.70(10) yes
C2 Fe1 C7 107.90(10) yes
C2 Fe1 C8 124.80(10) yes
C2 Fe1 C9 161.50(10) yes
C2 Fe1 C10 156.60(10) yes
C3 Fe1 C4 40.40(10) yes
C3 Fe1 C5 68.10(10) yes
C3 Fe1 C6 156.40(10) yes
C3 Fe1 C7 120.90(10) yes
C3 Fe1 C8 107.40(10) yes
C3 Fe1 C9 124.60(10) yes
C3 Fe1 C10 161.50(10) yes
C4 Fe1 C5 40.50(10) yes
C4 Fe1 C6 162.20(10) yes
C4 Fe1 C7 155.60(10) yes
C4 Fe1 C8 120.50(10) yes
C4 Fe1 C9 107.60(10) yes
C4 Fe1 C10 125.00(10) yes
C5 Fe1 C6 125.90(10) yes
C5 Fe1 C7 162.60(10) yes
C5 Fe1 C8 155.60(10) yes
C5 Fe1 C9 121.00(10) yes
C5 Fe1 C10 108.10(10) yes
C6 Fe1 C7 40.40(10) yes
C6 Fe1 C8 67.80(10) yes
C6 Fe1 C9 67.80(10) yes
C6 Fe1 C10 40.40(10) yes
C7 Fe1 C8 40.40(10) yes
C7 Fe1 C9 67.90(10) yes
C7 Fe1 C10 68.10(10) yes
C8 Fe1 C9 40.40(10) yes
C8 Fe1 C10 68.10(10) yes
C9 Fe1 C10 40.50(10) yes
C11 Fe2 C12 41.60(10) yes
C11 Fe2 C13 69.60(10) yes
C11 Fe2 C14 69.60(10) yes
C11 Fe2 C15 41.80(10) yes
C11 Fe2 C16 97.00(10) yes
C11 Fe2 C17 120.90(10) yes
C11 Fe2 C18 161.50(10) yes
C11 Fe2 C19 147.60(10) yes
C11 Fe2 C20 110.10(10) yes
C12 Fe2 C13 40.40(10) yes
C12 Fe2 C14 68.00(10) yes
C12 Fe2 C15 68.80(10) yes
C12 Fe2 C16 112.20(10) yes
C12 Fe2 C17 106.50(10) yes
C12 Fe2 C18 131.00(10) yes
C12 Fe2 C19 170.60(10) yes
C12 Fe2 C20 145.80(10) yes
C13 Fe2 C14 40.10(10) yes
C13 Fe2 C15 68.20(10) yes
C13 Fe2 C16 150.10(10) yes
C13 Fe2 C17 122.50(10) yes
C13 Fe2 C18 116.30(10) yes
C13 Fe2 C19 135.40(10) yes
C13 Fe2 C20 168.10(10) yes
C14 Fe2 C15 40.60(10) yes
C14 Fe2 C16 160.00(10) yes
C14 Fe2 C17 158.70(10) yes
C14 Fe2 C18 126.80(10) yes
C14 Fe2 C19 114.20(10) yes
C14 Fe2 C20 128.10(10) yes
C15 Fe2 C16 119.70(10) yes
C15 Fe2 C17 158.70(10) yes
C15 Fe2 C18 156.00(10) yes
C15 Fe2 C19 119.20(10) yes
C15 Fe2 C20 103.30(10) yes
C16 Fe2 C17 41.20(10) yes
C16 Fe2 C18 69.20(10) yes
C16 Fe2 C19 69.10(10) yes
C16 Fe2 C20 41.10(10) yes
C17 Fe2 C18 40.80(10) yes
C17 Fe2 C19 68.00(10) yes
C17 Fe2 C20 68.40(10) yes
C18 Fe2 C19 40.00(10) yes
C18 Fe2 C20 68.00(10) yes
C19 Fe2 C20 40.50(10) yes
Fe1 C1 C2 68.60(10) yes
Fe1 C4 H4 127(2) no
C3 C4 C5 108.1(2) yes
C3 C4 H4 128(2) no
Fe1 C1 C5 68.80(10) yes
Fe1 C1 C23 127.2(2) yes
C2 C1 C5 106.3(2) yes
C2 C1 C23 128.1(2) yes
C5 C1 C23 125.6(2) yes
Fe1 C2 C1 70.4(2) yes
Fe1 C2 C3 69.5(2) yes
Fe1 C2 H2 121(2) no
C1 C2 C3 108.4(2) yes
C1 C2 H2 127.0(10) no
C3 C2 H2 124.0(10) no
Fe1 C3 C2 69.8(2) yes
Fe1 C3 C4 70.0(2) yes
Fe1 C3 H3 121(2) no
C2 C3 C4 108.3(2) yes
C2 C3 H3 126(2) no
C4 C3 H3 126(2) no
Fe1 C4 C3 69.5(2) yes
Fe1 C4 C5 69.8(2) yes
C5 C4 H4 124(2) no
Fe1 C5 C1 70.4(2) yes
Fe1 C5 C4 69.7(2) yes
Fe1 C5 H5 123(2) no
C1 C5 C4 108.9(3) yes
C1 C5 H5 123.0(10) no
C4 C5 H5 128.0(10) no
Fe1 C6 C7 69.9(2) yes
Fe1 C6 C10 69.9(2) yes
Fe1 C6 H6 123(2) no
C7 C6 C10 108.5(2) yes
C7 C6 H6 128(2) no
C10 C6 H6 124(2) no
Fe1 C7 C6 69.7(2) yes
Fe1 C7 C8 69.7(2) yes
Fe1 C7 H7 125(2) no
C6 C7 C8 107.7(3) yes
C6 C7 H7 125.0(10) no
C8 C7 H7 128.0(10) no
Fe1 C8 C7 69.9(2) yes
Fe1 C8 C9 69.9(2) yes
Fe1 C8 H8 121(2) no
C7 C8 C9 108.1(3) yes
C7 C8 H8 125(2) no
C9 C8 H8 126(2) no
Fe1 C9 C8 69.8(2) yes
C12 C11 C23 126.0(2) yes
C15 C11 C23 127.8(2) yes
Fe2 C12 C11 67.9(2) yes
Fe2 C12 C13 71.1(2) yes
Fe2 C12 H12 123.0(10) no
C11 C12 C13 109.0(3) yes
C11 C12 H12 124(2) no
Fe1 C9 C10 69.8(2) yes
Fe1 C9 H9 126(2) no
C8 C9 C10 108.2(3) yes
C8 C9 H9 126(2) no
C10 C9 H9 126(2) no
Fe1 C10 C6 69.8(2) yes
Fe1 C10 C9 69.8(2) yes
Fe1 C10 H10 120(2) no
C6 C10 C9 107.5(3) yes
C6 C10 H10 130(2) no
C9 C10 H10 122(2) no
Fe2 C11 C12 70.50(10) yes
Fe2 C11 C15 70.10(10) yes
Fe2 C11 C23 123.5(2) yes
C12 C11 C15 106.2(2) yes
C13 C12 H12 127(2) no
Fe2 C13 C12 68.5(2) yes
Fe2 C13 C14 69.8(2) yes
Fe2 C13 H13 128(2) no
C12 C13 C14 107.9(3) yes
C12 C13 H13 125(2) no
C14 C13 H13 127(2) no
Fe2 C14 C13 70.1(2) yes
Fe2 C14 C15 68.40(10) yes
Fe2 C14 H14 122(2) no
C13 C14 C15 108.1(3) yes
C13 C14 H14 126(2) no
C15 C14 H14 125(2) no
Fe2 C15 C11 68.10(10) yes
Fe2 C15 C14 71.10(10) yes
Fe2 C15 H15 123.0(10) no
C11 C15 C14 108.7(3) yes
C11 C15 H15 123(2) no
C14 C15 H15 128(2) no
Fe2 C16 C17 70.4(2) yes
Fe2 C16 C20 70.2(2) yes
Fe2 C16 C21 122.7(2) yes
C17 C16 C20 106.9(3) yes
C17 C16 C21 125.8(3) yes
C20 C16 C21 127.3(3) yes
Fe2 C17 C16 68.40(10) yes
Fe2 C19 C18 70.6(2) yes
Fe2 C19 C20 69.1(2) yes
Fe2 C19 H19 128(2) no
C18 C19 C20 108.7(3) yes
C18 C19 H19 126(2) no
C20 C19 H19 125(2) no
Fe2 C20 C16 68.6(2) yes
Fe2 C20 C19 70.3(2) yes
Fe2 C20 H20 127(2) no
C16 C20 C19 108.5(3) yes
C16 C20 H20 128(2) no
Fe2 C17 C18 70.6(2) yes
Fe2 C17 H17 126.0(10) no
C16 C17 C18 108.4(3) yes
C16 C17 H17 126(2) no
C18 C17 H17 125(2) no
Fe2 C18 C17 68.60(10) yes
Fe2 C18 C19 69.4(2) yes
Fe2 C18 H18 127(2) no
C17 C18 C19 107.5(3) yes
C17 C18 H18 125(2) no
C19 C18 H18 127(2) no
C19 C20 H20 124(2) no
C16 C21 C22 119.2(2) yes
C16 C21 H211 109(2) no
C16 C21 H212 110(2) no
C22 C21 H211 107(2) no
C22 C21 H212 105(2) no
H211 C21 H212 105(3) no
C21 C22 C23 131.1(3) yes
C21 C22 H22 111.0(10) no
C23 C22 H22 118.0(10) no
C1 C23 C11 115.7(2) yes
C1 C23 C22 120.4(2) yes
C11 C23 C22 123.9(2) yes

loop_
_geom_bond_atom_site_label_1
_geom_bond_atom_site_label_2
_geom_bond_distance
_geom_bond_publ_flag
Fe1 C1 2.059(3) yes
Fe1 C2 2.034(3) yes
Fe1 C3 2.031(3) yes
Fe1 C4 2.037(3) yes
Fe1 C5 2.038(3) yes
Fe1 C6 2.040(3) yes
Fe1 C7 2.042(3) yes
Fe1 C8 2.040(3) yes
Fe1 C9 2.042(3) yes
Fe1 C10 2.042(3) yes
Fe2 C11 1.989(2) yes
Fe2 C12 2.023(3) yes
Fe2 C13 2.057(3) yes
Fe2 C14 2.052(3) yes
Fe2 C15 2.017(2) yes
Fe2 C16 2.003(3) yes
Fe2 C17 2.031(3) yes
Fe2 C18 2.057(3) yes
Fe2 C19 2.041(3) yes
Fe2 C20 2.025(3) yes
C1 C2 1.432(4) yes
C1 C5 1.427(4) yes
C1 C23 1.479(3) yes
C2 C3 1.412(4) yes
C2 H2 .96(3) no
C3 C4 1.406(5) yes
C3 H3 .88(3) no
C4 C5 1.410(4) yes
C4 H4 .82(3) no
C5 H5 .84(3) no
C6 C7 1.410(4) yes
C6 C10 1.408(4) yes
C6 H6 .89(2) no
C7 C8 1.410(4) yes
C7 H7 .91(3) no
C8 C9 1.409(5) yes
C8 H8 .81(2) no
C9 C10 1.413(4) yes
C9 H9 .90(3) no
C10 H10 .91(3) no
C11 C12 1.426(4) yes
C11 C15 1.428(4) yes
C11 C23 1.486(4) yes
C12 C13 1.410(4) yes
C12 H12 .91(3) no
C13 C14 1.409(5) yes
C13 H13 .88(3) no
C14 C15 1.411(4) yes
C14 H14 .90(3) no
C15 H15 .89(3) no
C16 C17 1.421(4) yes
C16 C20 1.416(5) yes
C16 C21 1.513(4) yes
C17 C18 1.423(4) yes
C17 H17 .89(3) no
C18 C19 1.400(5) yes
C18 H18 1.04(3) no
C19 C20 1.409(4) yes
C19 H19 .85(3) no
C20 H20 .82(3) no
C21 C22 1.504(3) yes
C21 H211 1.01(3) no
C21 H212 1.01(4) no
C22 C23 1.335(4) yes
C22 H22 .98(3) no
